data_4330940
loop_
_publ_author_name
'William T. Eckenhoff'
'Ashley B. Biernesser'
'Tomislav Pintauer'

_publ_section_title
;
 Kinetic and Mechanistic Aspects of Atom Transfer Radical Addition (ATRA)
 Catalyzed by Copper Complexes with Tris(2-pyridylmethyl)amine
;
_journal_name_full 'Inorganic Chemistry'
_journal_page_first 11917
_journal_page_last 11929
_journal_paper_doi 10.1021/ic3018198
_journal_volume 51
_journal_year 2012
_chemical_formula_moiety 'C56 H48 Cu N P3, C3 H6 O, Cl O4'
_chemical_formula_sum 'C59 H54 Cl Cu N O5 P3'
_chemical_formula_weight 1048.93
_chemical_name_common '[Cu(PPh3)3(CH3CN)][ClO4]'
_chemical_name_systematic
; 
 ? 
;
_space_group_IT_number 2
_symmetry_cell_setting triclinic
_symmetry_space_group_name_Hall '-P 1'
_symmetry_space_group_name_H-M 'P -1'
_atom_sites_solution_hydrogens geom
_atom_sites_solution_primary direct
_atom_sites_solution_secondary difmap
_audit_creation_method SHELXL-97
_cell_angle_alpha 102.7740(10)
_cell_angle_beta 104.3170(10)
_cell_angle_gamma 95.2620(10)
_cell_formula_units_Z 2
_cell_length_a 10.5153(8)
_cell_length_b 13.4234(10)
_cell_length_c 19.3711(14)
_cell_measurement_reflns_used 9962
_cell_measurement_temperature 150(2)
_cell_measurement_theta_max 32.126
_cell_measurement_theta_min 2.1515
_cell_volume 2552.6(3)
_computing_cell_refinement 'SAINT (Bruker, 1998)'
_computing_data_collection 'SMART (Bruker, 1998)'
_computing_data_reduction SAINT
_computing_molecular_graphics 'SHELXTL (Sheldrick, 2000)'
_computing_publication_material 'ORTEP-3 for Windows (Faruggia, 1997)'
_computing_structure_refinement 'SHELXL-97 (Sheldrick, 1997)'
_computing_structure_solution 'SHELXS-97 (Sheldrick, 1997)'
_diffrn_ambient_temperature 150(2)
_diffrn_measured_fraction_theta_full 0.989
_diffrn_measured_fraction_theta_max 0.989
_diffrn_measurement_device_type 'Bruker Smart ApexII'
_diffrn_measurement_method '\f and \w Scans'
_diffrn_radiation_monochromator graphite
_diffrn_radiation_source 'fine-focus sealed tube'
_diffrn_radiation_type MoK\a
_diffrn_radiation_wavelength 0.71073
_diffrn_reflns_av_R_equivalents 0.0188
_diffrn_reflns_av_sigmaI/netI 0.0295
_diffrn_reflns_limit_h_max 14
_diffrn_reflns_limit_h_min -14
_diffrn_reflns_limit_k_max 18
_diffrn_reflns_limit_k_min -18
_diffrn_reflns_limit_l_max 26
_diffrn_reflns_limit_l_min -26
_diffrn_reflns_number 29164
_diffrn_reflns_theta_full 29.57
_diffrn_reflns_theta_max 29.57
_diffrn_reflns_theta_min 1.12
_diffrn_standards_interval_count 0
_diffrn_standards_interval_time 0
_diffrn_standards_number 26054
_exptl_absorpt_coefficient_mu 0.625
_exptl_absorpt_correction_T_max 0.9120
_exptl_absorpt_correction_T_min 0.8297
_exptl_absorpt_correction_type multi-scan
_exptl_absorpt_process_details 'SADABS (Sheldrick, 2002)'
_exptl_crystal_colour colorless
_exptl_crystal_density_diffrn 1.365
_exptl_crystal_description rhomboid
_exptl_crystal_F_000 1092
_exptl_crystal_size_max 0.31
_exptl_crystal_size_mid 0.30
_exptl_crystal_size_min 0.15
_refine_diff_density_max 0.743
_refine_diff_density_min -0.514
_refine_diff_density_rms 0.110
_refine_ls_extinction_method none
_refine_ls_goodness_of_fit_ref 1.099
_refine_ls_hydrogen_treatment mixed
_refine_ls_matrix_type full
_refine_ls_number_parameters 650
_refine_ls_number_reflns 14156
_refine_ls_number_restraints 10
_refine_ls_restrained_S_all 1.100
_refine_ls_R_factor_all 0.0463
_refine_ls_R_factor_gt 0.0353
_refine_ls_shift/su_max 0.002
_refine_ls_shift/su_mean 0.000
_refine_ls_structure_factor_coef Fsqd
_refine_ls_weighting_details 'calc w=1/[\s^2^(Fo^2^)+(0.0598P)^2^+0.7676P] where P=(Fo^2^+2Fc^2^)/3'
_refine_ls_weighting_scheme calc
_refine_ls_wR_factor_gt 0.0965
_refine_ls_wR_factor_ref 0.1111
_reflns_number_gt 11813
_reflns_number_total 14156
_reflns_threshold_expression >2sigma(I)
_cod_data_source_file ic3018198_si_002_3.cif
_cod_data_source_block '[Cu(PPh3)3(CH3CN)][ClO4]'
_cod_database_code 4330940

loop_
_symmetry_equiv_pos_as_xyz
'x, y, z'
'-x, -y, -z'

loop_
_atom_site_label
_atom_site_type_symbol
_atom_site_fract_x
_atom_site_fract_y
_atom_site_fract_z
_atom_site_U_iso_or_equiv
_atom_site_adp_type
_atom_site_occupancy
_atom_site_symmetry_multiplicity
_atom_site_calc_flag
_atom_site_refinement_flags
_atom_site_disorder_assembly
_atom_site_disorder_group
Cu1 Cu 0.794007(18) 0.651304(14) 0.757204(10) 0.01689(6) Uani 1 1 d . . .
P1 P 0.86898(4) 0.58799(3) 0.65573(2) 0.01706(8) Uani 1 1 d . . .
P2 P 0.89818(4) 0.59052(3) 0.85757(2) 0.01736(8) Uani 1 1 d . . .
P3 P 0.76452(4) 0.82265(3) 0.77080(2) 0.01829(8) Uani 1 1 d . . .
N1 N 0.59470(14) 0.58458(11) 0.73491(8) 0.0230(3) Uani 1 1 d . . .
C1 C 0.78915(16) 0.61422(13) 0.56751(9) 0.0211(3) Uani 1 1 d . . .
C2 C 0.82795(18) 0.70747(15) 0.55205(11) 0.0288(4) Uani 1 1 d . . .
H2 H 0.8984 0.7567 0.5866 0.035 Uiso 1 1 calc R . .
C3 C 0.7636(2) 0.72825(18) 0.48613(12) 0.0385(5) Uani 1 1 d . . .
H3 H 0.7914 0.7912 0.4756 0.046 Uiso 1 1 calc R . .
C4 C 0.6596(2) 0.6582(2) 0.43582(12) 0.0446(5) Uani 1 1 d . . .
H4 H 0.6159 0.6730 0.3909 0.053 Uiso 1 1 calc R . .
C5 C 0.6194(2) 0.56667(19) 0.45111(11) 0.0420(5) Uani 1 1 d . . .
H5 H 0.5472 0.5188 0.4169 0.050 Uiso 1 1 calc R . .
C6 C 0.68424(19) 0.54404(15) 0.51656(10) 0.0302(4) Uani 1 1 d . . .
H6 H 0.6567 0.4805 0.5264 0.036 Uiso 1 1 calc R . .
C7 C 0.85313(16) 0.44714(12) 0.62944(8) 0.0197(3) Uani 1 1 d . . .
C8 C 0.75467(17) 0.39034(13) 0.64791(9) 0.0233(3) Uani 1 1 d . . .
H8 H 0.7034 0.4253 0.6767 0.028 Uiso 1 1 calc R . .
C9 C 0.73063(19) 0.28283(14) 0.62464(11) 0.0295(4) Uani 1 1 d . . .
H9 H 0.6634 0.2445 0.6374 0.035 Uiso 1 1 calc R . .
C10 C 0.8058(2) 0.23227(14) 0.58263(11) 0.0321(4) Uani 1 1 d . . .
H10 H 0.7890 0.1590 0.5660 0.038 Uiso 1 1 calc R . .
C11 C 0.9050(2) 0.28766(15) 0.56467(11) 0.0320(4) Uani 1 1 d . . .
H11 H 0.9564 0.2523 0.5361 0.038 Uiso 1 1 calc R . .
C12 C 0.92955(19) 0.39467(14) 0.58830(10) 0.0261(3) Uani 1 1 d . . .
H12 H 0.9986 0.4324 0.5765 0.031 Uiso 1 1 calc R . .
C13 C 1.04289(15) 0.63944(12) 0.66967(9) 0.0195(3) Uani 1 1 d . . .
C14 C 1.11642(17) 0.69315(13) 0.74057(9) 0.0243(3) Uani 1 1 d . . .
H14 H 1.0776 0.6962 0.7802 0.029 Uiso 1 1 calc R . .
C15 C 1.24542(18) 0.74222(15) 0.75433(11) 0.0319(4) Uani 1 1 d . . .
H15 H 1.2943 0.7784 0.8031 0.038 Uiso 1 1 calc R . .
C16 C 1.30289(18) 0.73828(15) 0.69680(12) 0.0336(4) Uani 1 1 d . . .
H16 H 1.3906 0.7730 0.7058 0.040 Uiso 1 1 calc R . .
C17 C 1.23214(18) 0.68363(15) 0.62611(11) 0.0314(4) Uani 1 1 d . . .
H17 H 1.2723 0.6797 0.5869 0.038 Uiso 1 1 calc R . .
C18 C 1.10314(17) 0.63467(14) 0.61217(10) 0.0255(3) Uani 1 1 d . . .
H18 H 1.0553 0.5977 0.5635 0.031 Uiso 1 1 calc R . .
C19 C 0.80326(16) 0.59718(12) 0.92556(8) 0.0194(3) Uani 1 1 d . . .
C20 C 0.85443(17) 0.65774(13) 0.99784(9) 0.0227(3) Uani 1 1 d . . .
H20 H 0.9451 0.6888 1.0149 0.027 Uiso 1 1 calc R . .
C21 C 0.77311(19) 0.67280(14) 1.04500(9) 0.0270(4) Uani 1 1 d . . .
H21 H 0.8088 0.7139 1.0941 0.032 Uiso 1 1 calc R . .
C22 C 0.64097(19) 0.62828(14) 1.02081(10) 0.0289(4) Uani 1 1 d . . .
H22 H 0.5852 0.6405 1.0526 0.035 Uiso 1 1 calc R . .
C23 C 0.59003(18) 0.56567(15) 0.94977(10) 0.0282(4) Uani 1 1 d . . .
H23 H 0.4998 0.5336 0.9334 0.034 Uiso 1 1 calc R . .
C24 C 0.67041(17) 0.54973(13) 0.90249(9) 0.0234(3) Uani 1 1 d . . .
H24 H 0.6350 0.5063 0.8541 0.028 Uiso 1 1 calc R . .
C25 C 1.06094(16) 0.65959(13) 0.91490(8) 0.0197(3) Uani 1 1 d . . .
C26 C 1.15663(17) 0.61096(14) 0.95281(9) 0.0241(3) Uani 1 1 d . . .
H26 H 1.1424 0.5379 0.9449 0.029 Uiso 1 1 calc R . .
C27 C 1.27262(18) 0.66889(15) 1.00210(10) 0.0289(4) Uani 1 1 d . . .
H27 H 1.3376 0.6352 1.0275 0.035 Uiso 1 1 calc R . .
C28 C 1.29431(18) 0.77588(15) 1.01455(10) 0.0306(4) Uani 1 1 d . . .
H28 H 1.3732 0.8153 1.0489 0.037 Uiso 1 1 calc R . .
C29 C 1.20067(19) 0.82451(14) 0.97668(10) 0.0286(4) Uani 1 1 d . . .
H29 H 1.2154 0.8976 0.9849 0.034 Uiso 1 1 calc R . .
C30 C 1.08516(17) 0.76703(13) 0.92662(9) 0.0237(3) Uani 1 1 d . . .
H30 H 1.0220 0.8009 0.9001 0.028 Uiso 1 1 calc R . .
C31 C 0.92635(16) 0.45626(12) 0.83270(8) 0.0200(3) Uani 1 1 d . . .
C32 C 0.85206(18) 0.37465(13) 0.84584(10) 0.0261(3) Uani 1 1 d . . .
H32 H 0.7867 0.3880 0.8714 0.031 Uiso 1 1 calc R . .
C33 C 0.8734(2) 0.27366(14) 0.82160(11) 0.0332(4) Uani 1 1 d . . .
H33 H 0.8217 0.2183 0.8302 0.040 Uiso 1 1 calc R . .
C34 C 0.9691(2) 0.25336(15) 0.78513(11) 0.0337(4) Uani 1 1 d . . .
H34 H 0.9837 0.1843 0.7692 0.040 Uiso 1 1 calc R . .
C35 C 1.04384(19) 0.33373(15) 0.77172(10) 0.0303(4) Uani 1 1 d . . .
H35 H 1.1099 0.3198 0.7467 0.036 Uiso 1 1 calc R . .
C36 C 1.02208(18) 0.43440(14) 0.79486(9) 0.0254(3) Uani 1 1 d . . .
H36 H 1.0727 0.4892 0.7849 0.030 Uiso 1 1 calc R . .
C37 C 0.68597(16) 0.85153(13) 0.68361(9) 0.0218(3) Uani 1 1 d . . .
C38 C 0.7115(2) 0.94705(15) 0.66904(12) 0.0341(4) Uani 1 1 d . . .
H38 H 0.7764 1.0001 0.7042 0.041 Uiso 1 1 calc R . .
C39 C 0.6420(2) 0.96499(18) 0.60290(13) 0.0444(5) Uani 1 1 d . . .
H39 H 0.6592 1.0306 0.5933 0.053 Uiso 1 1 calc R . .
C40 C 0.5482(2) 0.88817(18) 0.55122(12) 0.0380(5) Uani 1 1 d . . .
H40 H 0.5016 0.9009 0.5061 0.046 Uiso 1 1 calc R . .
C41 C 0.52181(17) 0.79265(15) 0.56497(10) 0.0285(4) Uani 1 1 d . . .
H41 H 0.4569 0.7399 0.5296 0.034 Uiso 1 1 calc R . .
C42 C 0.59115(16) 0.77444(13) 0.63095(9) 0.0230(3) Uani 1 1 d . . .
H42 H 0.5737 0.7087 0.6403 0.028 Uiso 1 1 calc R . .
C43 C 0.65265(16) 0.86505(12) 0.82643(9) 0.0215(3) Uani 1 1 d . . .
C44 C 0.63548(18) 0.81296(14) 0.87892(10) 0.0266(3) Uani 1 1 d . . .
H44 H 0.6815 0.7565 0.8853 0.032 Uiso 1 1 calc R . .
C45 C 0.5510(2) 0.84336(16) 0.92209(11) 0.0328(4) Uani 1 1 d . . .
H45 H 0.5399 0.8080 0.9581 0.039 Uiso 1 1 calc R . .
C46 C 0.48327(18) 0.92492(15) 0.91255(10) 0.0315(4) Uani 1 1 d . . .
H46 H 0.4246 0.9449 0.9415 0.038 Uiso 1 1 calc R . .
C47 C 0.50055(18) 0.97768(14) 0.86090(11) 0.0299(4) Uani 1 1 d . . .
H47 H 0.4545 1.0342 0.8549 0.036 Uiso 1 1 calc R . .
C48 C 0.58515(17) 0.94807(13) 0.81788(10) 0.0255(3) Uani 1 1 d . . .
H48 H 0.5970 0.9845 0.7825 0.031 Uiso 1 1 calc R . .
C49 C 0.91211(16) 0.92102(12) 0.81133(9) 0.0221(3) Uani 1 1 d . . .
C50 C 0.93548(19) 0.98837(14) 0.88059(10) 0.0289(4) Uani 1 1 d . . .
H50 H 0.8689 0.9891 0.9060 0.035 Uiso 1 1 calc R . .
C51 C 1.0559(2) 1.05465(15) 0.91282(12) 0.0355(4) Uani 1 1 d . . .
H51 H 1.0711 1.1003 0.9601 0.043 Uiso 1 1 calc R . .
C52 C 1.15337(19) 1.05437(15) 0.87639(13) 0.0363(4) Uani 1 1 d . . .
H52 H 1.2358 1.0990 0.8988 0.044 Uiso 1 1 calc R . .
C53 C 1.13038(19) 0.98865(15) 0.80701(12) 0.0344(4) Uani 1 1 d . . .
H53 H 1.1968 0.9891 0.7815 0.041 Uiso 1 1 calc R . .
C54 C 1.01073(18) 0.92198(14) 0.77449(11) 0.0280(4) Uani 1 1 d . . .
H54 H 0.9959 0.8769 0.7270 0.034 Uiso 1 1 calc R . .
C55 C 0.49256(17) 0.55235(13) 0.73793(10) 0.0247(3) Uani 1 1 d . . .
C56 C 0.36444(19) 0.50925(17) 0.74422(14) 0.0378(5) Uani 1 1 d . . .
H56A H 0.3652 0.4369 0.7459 0.057 Uiso 1 1 calc R . .
H56B H 0.2938 0.5131 0.7016 0.057 Uiso 1 1 calc R . .
H56C H 0.3484 0.5488 0.7894 0.057 Uiso 1 1 calc R . .
O5 O 0.0467(3) -0.0960(2) 0.5712(2) 0.1312(14) Uani 1 1 d . . .
C57 C 0.0741(3) 0.0769(2) 0.63106(17) 0.0561(7) Uani 1 1 d . . .
H57A H 0.0810 0.1277 0.6022 0.084 Uiso 1 1 calc R . .
H57B H 0.1283 0.1061 0.6819 0.084 Uiso 1 1 calc R . .
H57C H -0.0189 0.0599 0.6305 0.084 Uiso 1 1 calc R . .
C58 C 0.1217(3) -0.01702(19) 0.59895(14) 0.0498(6) Uani 1 1 d . . .
C59 C 0.2625(3) -0.0117(3) 0.6030(3) 0.1001(15) Uani 1 1 d . . .
H59A H 0.2806 -0.0806 0.5821 0.150 Uiso 1 1 calc R . .
H59B H 0.3152 0.0129 0.6545 0.150 Uiso 1 1 calc R . .
H59C H 0.2862 0.0362 0.5750 0.150 Uiso 1 1 calc R . .
Cl1 Cl 0.44234(8) 0.23322(6) 0.77901(4) 0.03096(16) Uani 0.823(2) 1 d PD A 1
O1 O 0.5387(3) 0.1697(2) 0.7661(3) 0.0911(14) Uani 0.823(2) 1 d PD A 1
O2 O 0.5033(2) 0.33043(17) 0.83005(12) 0.0560(6) Uani 0.823(2) 1 d PD A 1
O3 O 0.3510(3) 0.18271(19) 0.80889(15) 0.0675(7) Uani 0.823(2) 1 d PD A 1
O4 O 0.3661(3) 0.2513(2) 0.71176(13) 0.0801(10) Uani 0.823(2) 1 d PD A 1
Cl1' Cl 0.4696(4) 0.2460(3) 0.7651(2) 0.03096(16) Uani 0.177(2) 1 d PD A 2
O1' O 0.498(2) 0.1458(12) 0.7403(16) 0.0911(14) Uani 0.177(2) 1 d PD A 2
O2' O 0.5192(11) 0.2641(8) 0.8441(5) 0.0560(6) Uani 0.177(2) 1 d PD A 2
O3' O 0.5331(12) 0.3240(8) 0.7435(7) 0.0675(7) Uani 0.177(2) 1 d PD A 2
O4' O 0.3320(13) 0.2381(11) 0.7399(7) 0.0801(10) Uani 0.177(2) 1 d PD A 2

loop_
_atom_site_aniso_label
_atom_site_aniso_U_11
_atom_site_aniso_U_22
_atom_site_aniso_U_33
_atom_site_aniso_U_23
_atom_site_aniso_U_13
_atom_site_aniso_U_12
Cu1 0.01837(10) 0.01755(10) 0.01585(9) 0.00466(7) 0.00595(7) 0.00390(7)
P1 0.01788(18) 0.01891(18) 0.01447(17) 0.00346(14) 0.00564(14) 0.00191(14)
P2 0.01861(18) 0.01896(18) 0.01538(17) 0.00542(14) 0.00500(14) 0.00376(14)
P3 0.01851(18) 0.01676(18) 0.02021(19) 0.00504(14) 0.00563(15) 0.00407(14)
N1 0.0221(7) 0.0247(7) 0.0223(7) 0.0067(5) 0.0057(5) 0.0037(5)
C1 0.0210(7) 0.0273(8) 0.0174(7) 0.0066(6) 0.0076(6) 0.0060(6)
C2 0.0260(8) 0.0351(10) 0.0324(9) 0.0160(8) 0.0129(7) 0.0080(7)
C3 0.0391(11) 0.0534(13) 0.0413(11) 0.0325(10) 0.0213(9) 0.0197(10)
C4 0.0459(12) 0.0715(16) 0.0267(10) 0.0253(10) 0.0117(9) 0.0251(11)
C5 0.0414(12) 0.0570(14) 0.0212(9) 0.0072(9) -0.0022(8) 0.0117(10)
C6 0.0318(9) 0.0343(10) 0.0214(8) 0.0066(7) 0.0023(7) 0.0042(7)
C7 0.0220(7) 0.0199(7) 0.0152(7) 0.0022(5) 0.0037(6) 0.0027(6)
C8 0.0224(8) 0.0230(8) 0.0244(8) 0.0053(6) 0.0070(6) 0.0032(6)
C9 0.0280(9) 0.0245(8) 0.0337(9) 0.0067(7) 0.0061(7) 0.0002(7)
C10 0.0397(10) 0.0202(8) 0.0338(10) 0.0034(7) 0.0084(8) 0.0046(7)
C11 0.0419(11) 0.0272(9) 0.0304(9) 0.0043(7) 0.0165(8) 0.0121(8)
C12 0.0325(9) 0.0252(8) 0.0243(8) 0.0063(6) 0.0140(7) 0.0068(7)
C13 0.0187(7) 0.0199(7) 0.0199(7) 0.0038(6) 0.0061(6) 0.0029(6)
C14 0.0230(8) 0.0258(8) 0.0220(8) 0.0018(6) 0.0062(6) 0.0037(6)
C15 0.0236(8) 0.0312(9) 0.0317(9) -0.0018(7) 0.0013(7) -0.0004(7)
C16 0.0197(8) 0.0308(9) 0.0477(11) 0.0072(8) 0.0088(8) -0.0011(7)
C17 0.0251(9) 0.0375(10) 0.0372(10) 0.0113(8) 0.0172(8) 0.0047(7)
C18 0.0229(8) 0.0301(9) 0.0237(8) 0.0049(7) 0.0091(6) 0.0021(7)
C19 0.0220(7) 0.0206(7) 0.0186(7) 0.0087(6) 0.0067(6) 0.0060(6)
C20 0.0257(8) 0.0226(8) 0.0204(7) 0.0060(6) 0.0070(6) 0.0041(6)
C21 0.0372(10) 0.0266(8) 0.0198(8) 0.0061(6) 0.0117(7) 0.0070(7)
C22 0.0356(10) 0.0303(9) 0.0296(9) 0.0121(7) 0.0194(8) 0.0098(7)
C23 0.0256(8) 0.0332(9) 0.0305(9) 0.0133(7) 0.0122(7) 0.0031(7)
C24 0.0241(8) 0.0261(8) 0.0208(7) 0.0079(6) 0.0066(6) 0.0012(6)
C25 0.0198(7) 0.0236(8) 0.0167(7) 0.0061(6) 0.0060(6) 0.0026(6)
C26 0.0224(8) 0.0252(8) 0.0261(8) 0.0097(6) 0.0061(6) 0.0038(6)
C27 0.0212(8) 0.0373(10) 0.0282(9) 0.0120(7) 0.0036(7) 0.0043(7)
C28 0.0241(8) 0.0362(10) 0.0261(9) 0.0039(7) 0.0043(7) -0.0051(7)
C29 0.0316(9) 0.0234(8) 0.0298(9) 0.0038(7) 0.0115(7) -0.0015(7)
C30 0.0271(8) 0.0231(8) 0.0227(8) 0.0074(6) 0.0081(6) 0.0059(6)
C31 0.0225(7) 0.0206(7) 0.0158(7) 0.0043(6) 0.0029(6) 0.0057(6)
C32 0.0294(9) 0.0243(8) 0.0261(8) 0.0066(7) 0.0100(7) 0.0045(7)
C33 0.0405(11) 0.0217(8) 0.0353(10) 0.0067(7) 0.0083(8) 0.0025(7)
C34 0.0421(11) 0.0241(9) 0.0297(9) 0.0008(7) 0.0033(8) 0.0121(8)
C35 0.0326(9) 0.0332(9) 0.0252(8) 0.0044(7) 0.0080(7) 0.0137(8)
C36 0.0272(8) 0.0284(8) 0.0234(8) 0.0083(7) 0.0089(7) 0.0092(7)
C37 0.0200(7) 0.0238(8) 0.0247(8) 0.0097(6) 0.0076(6) 0.0064(6)
C38 0.0327(10) 0.0291(9) 0.0393(10) 0.0166(8) 0.0024(8) -0.0001(8)
C39 0.0425(12) 0.0421(12) 0.0512(13) 0.0321(11) 0.0017(10) 0.0011(9)
C40 0.0315(10) 0.0517(13) 0.0366(11) 0.0272(10) 0.0050(8) 0.0087(9)
C41 0.0209(8) 0.0394(10) 0.0259(8) 0.0114(7) 0.0047(7) 0.0059(7)
C42 0.0220(8) 0.0256(8) 0.0246(8) 0.0091(6) 0.0087(6) 0.0059(6)
C43 0.0194(7) 0.0198(7) 0.0234(8) 0.0012(6) 0.0063(6) 0.0029(6)
C44 0.0282(9) 0.0283(9) 0.0259(8) 0.0078(7) 0.0099(7) 0.0082(7)
C45 0.0353(10) 0.0391(10) 0.0270(9) 0.0069(8) 0.0152(8) 0.0055(8)
C46 0.0247(8) 0.0352(10) 0.0300(9) -0.0050(7) 0.0112(7) 0.0039(7)
C47 0.0225(8) 0.0245(8) 0.0376(10) -0.0017(7) 0.0064(7) 0.0067(7)
C48 0.0241(8) 0.0216(8) 0.0303(9) 0.0055(7) 0.0071(7) 0.0045(6)
C49 0.0206(7) 0.0182(7) 0.0272(8) 0.0073(6) 0.0041(6) 0.0047(6)
C50 0.0280(9) 0.0245(8) 0.0310(9) 0.0022(7) 0.0069(7) 0.0032(7)
C51 0.0348(10) 0.0236(9) 0.0384(11) -0.0018(8) 0.0025(8) 0.0004(7)
C52 0.0242(9) 0.0241(9) 0.0520(12) 0.0050(8) 0.0005(8) 0.0000(7)
C53 0.0227(8) 0.0301(9) 0.0507(12) 0.0102(9) 0.0111(8) 0.0028(7)
C54 0.0242(8) 0.0244(8) 0.0350(9) 0.0061(7) 0.0087(7) 0.0037(7)
C55 0.0241(8) 0.0240(8) 0.0273(8) 0.0091(7) 0.0066(7) 0.0055(6)
C56 0.0231(9) 0.0396(11) 0.0579(13) 0.0221(10) 0.0161(9) 0.0040(8)
O5 0.104(2) 0.0605(15) 0.205(4) -0.0449(19) 0.083(2) -0.0274(14)
C57 0.0539(15) 0.0493(14) 0.0677(17) 0.0116(13) 0.0201(13) 0.0189(12)
C58 0.0584(15) 0.0367(12) 0.0520(14) -0.0007(10) 0.0236(12) 0.0013(11)
C59 0.064(2) 0.069(2) 0.151(4) -0.029(2) 0.053(2) 0.0066(17)
Cl1 0.0347(4) 0.0252(3) 0.0311(3) 0.0090(2) 0.0057(2) -0.0002(2)
O1 0.068(3) 0.0496(19) 0.167(5) 0.024(2) 0.050(3) 0.0220(17)
O2 0.0651(14) 0.0390(11) 0.0461(11) -0.0034(9) 0.0017(10) -0.0092(10)
O3 0.0683(16) 0.0560(14) 0.0902(19) 0.0324(13) 0.0351(14) -0.0013(11)
O4 0.130(2) 0.0554(14) 0.0347(14) 0.0193(11) -0.0166(14) 0.0009(15)
Cl1' 0.0347(4) 0.0252(3) 0.0311(3) 0.0090(2) 0.0057(2) -0.0002(2)
O1' 0.068(3) 0.0496(19) 0.167(5) 0.024(2) 0.050(3) 0.0220(17)
O2' 0.0651(14) 0.0390(11) 0.0461(11) -0.0034(9) 0.0017(10) -0.0092(10)
O3' 0.0683(16) 0.0560(14) 0.0902(19) 0.0324(13) 0.0351(14) -0.0013(11)
O4' 0.130(2) 0.0554(14) 0.0347(14) 0.0193(11) -0.0166(14) 0.0009(15)

loop_
_atom_type_symbol
_atom_type_description
_atom_type_scat_dispersion_real
_atom_type_scat_dispersion_imag
_atom_type_scat_source
C C 0.0033 0.0016 'International Tables Vol C Tables 4.2.6.8 and 6.1.1.4'
H H 0.0000 0.0000 'International Tables Vol C Tables 4.2.6.8 and 6.1.1.4'
O O 0.0106 0.0060 'International Tables Vol C Tables 4.2.6.8 and 6.1.1.4'
P P 0.1023 0.0942 'International Tables Vol C Tables 4.2.6.8 and 6.1.1.4'
Cl Cl 0.1484 0.1585 'International Tables Vol C Tables 4.2.6.8 and 6.1.1.4'
Cu Cu 0.3201 1.2651 'International Tables Vol C Tables 4.2.6.8 and 6.1.1.4'
N N 0.0061 0.0033 'International Tables Vol C Tables 4.2.6.8 and 6.1.1.4'

loop_
_geom_angle_atom_site_label_1
_geom_angle_atom_site_label_2
_geom_angle_atom_site_label_3
_geom_angle
N1 Cu1 P1 108.52(4)
N1 Cu1 P3 98.66(4)
P1 Cu1 P3 112.611(16)
N1 Cu1 P2 102.22(4)
P1 Cu1 P2 111.205(16)
P3 Cu1 P2 121.455(16)
C13 P1 C7 107.23(7)
C13 P1 C1 101.90(7)
C7 P1 C1 101.13(7)
C13 P1 Cu1 112.29(5)
C7 P1 Cu1 113.73(5)
C1 P1 Cu1 119.11(5)
C25 P2 C31 103.44(7)
C25 P2 C19 101.50(7)
C31 P2 C19 106.28(7)
C25 P2 Cu1 117.81(5)
C31 P2 Cu1 113.97(5)
C19 P2 Cu1 112.44(5)
C49 P3 C37 104.17(8)
C49 P3 C43 103.24(8)
C37 P3 C43 101.97(8)
C49 P3 Cu1 117.58(5)
C37 P3 Cu1 112.93(6)
C43 P3 Cu1 115.15(6)
C55 N1 Cu1 166.12(14)
C6 C1 C2 118.96(16)
C6 C1 P1 120.48(13)
C2 C1 P1 120.48(13)
C3 C2 C1 120.06(19)
C3 C2 H2 120.0
C1 C2 H2 120.0
C4 C3 C2 120.6(2)
C4 C3 H3 119.7
C2 C3 H3 119.7
C5 C4 C3 119.68(19)
C5 C4 H4 120.2
C3 C4 H4 120.2
C4 C5 C6 120.4(2)
C4 C5 H5 119.8
C6 C5 H5 119.8
C1 C6 C5 120.28(19)
C1 C6 H6 119.9
C5 C6 H6 119.9
C8 C7 C12 119.06(15)
C8 C7 P1 117.85(12)
C12 C7 P1 122.98(13)
C9 C8 C7 120.73(16)
C9 C8 H8 119.6
C7 C8 H8 119.6
C10 C9 C8 119.34(17)
C10 C9 H9 120.3
C8 C9 H9 120.3
C11 C10 C9 120.52(17)
C11 C10 H10 119.7
C9 C10 H10 119.7
C10 C11 C12 120.13(17)
C10 C11 H11 119.9
C12 C11 H11 119.9
C11 C12 C7 120.20(17)
C11 C12 H12 119.9
C7 C12 H12 119.9
C14 C13 C18 118.37(15)
C14 C13 P1 117.83(12)
C18 C13 P1 123.62(12)
C15 C14 C13 121.15(16)
C15 C14 H14 119.4
C13 C14 H14 119.4
C16 C15 C14 119.84(17)
C16 C15 H15 120.1
C14 C15 H15 120.1
C17 C16 C15 119.83(17)
C17 C16 H16 120.1
C15 C16 H16 120.1
C16 C17 C18 120.45(17)
C16 C17 H17 119.8
C18 C17 H17 119.8
C17 C18 C13 120.35(16)
C17 C18 H18 119.8
C13 C18 H18 119.8
C20 C19 C24 118.68(15)
C20 C19 P2 121.98(12)
C24 C19 P2 118.95(12)
C21 C20 C19 120.35(16)
C21 C20 H20 119.8
C19 C20 H20 119.8
C22 C21 C20 120.41(16)
C22 C21 H21 119.8
C20 C21 H21 119.8
C21 C22 C23 119.71(16)
C21 C22 H22 120.1
C23 C22 H22 120.1
C22 C23 C24 120.31(17)
C22 C23 H23 119.8
C24 C23 H23 119.8
C23 C24 C19 120.49(16)
C23 C24 H24 119.8
C19 C24 H24 119.8
C26 C25 C30 118.83(15)
C26 C25 P2 122.60(13)
C30 C25 P2 118.29(12)
C27 C26 C25 120.24(16)
C27 C26 H26 119.9
C25 C26 H26 119.9
C26 C27 C28 120.44(17)
C26 C27 H27 119.8
C28 C27 H27 119.8
C29 C28 C27 119.68(17)
C29 C28 H28 120.2
C27 C28 H28 120.2
C28 C29 C30 120.24(17)
C28 C29 H29 119.9
C30 C29 H29 119.9
C29 C30 C25 120.55(16)
C29 C30 H30 119.7
C25 C30 H30 119.7
C32 C31 C36 118.73(15)
C32 C31 P2 123.13(13)
C36 C31 P2 118.03(13)
C33 C32 C31 120.16(17)
C33 C32 H32 119.9
C31 C32 H32 119.9
C34 C33 C32 120.49(18)
C34 C33 H33 119.8
C32 C33 H33 119.8
C33 C34 C35 120.02(17)
C33 C34 H34 120.0
C35 C34 H34 120.0
C36 C35 C34 119.86(18)
C36 C35 H35 120.1
C34 C35 H35 120.1
C35 C36 C31 120.74(17)
C35 C36 H36 119.6
C31 C36 H36 119.6
C38 C37 C42 119.04(16)
C38 C37 P3 123.37(14)
C42 C37 P3 117.52(12)
C37 C38 C39 119.97(19)
C37 C38 H38 120.0
C39 C38 H38 120.0
C40 C39 C38 120.48(19)
C40 C39 H39 119.8
C38 C39 H39 119.8
C39 C40 C41 120.17(18)
C39 C40 H40 119.9
C41 C40 H40 119.9
C40 C41 C42 119.50(18)
C40 C41 H41 120.2
C42 C41 H41 120.2
C41 C42 C37 120.83(16)
C41 C42 H42 119.6
C37 C42 H42 119.6
C44 C43 C48 119.38(16)
C44 C43 P3 118.80(13)
C48 C43 P3 121.82(13)
C43 C44 C45 120.16(17)
C43 C44 H44 119.9
C45 C44 H44 119.9
C46 C45 C44 120.00(18)
C46 C45 H45 120.0
C44 C45 H45 120.0
C45 C46 C47 120.23(17)
C45 C46 H46 119.9
C47 C46 H46 119.9
C46 C47 C48 120.06(17)
C46 C47 H47 120.0
C48 C47 H47 120.0
C47 C48 C43 120.15(17)
C47 C48 H48 119.9
C43 C48 H48 119.9
C50 C49 C54 118.87(16)
C50 C49 P3 122.33(14)
C54 C49 P3 118.51(13)
C49 C50 C51 120.39(18)
C49 C50 H50 119.8
C51 C50 H50 119.8
C52 C51 C50 120.38(19)
C52 C51 H51 119.8
C50 C51 H51 119.8
C51 C52 C53 119.67(18)
C51 C52 H52 120.2
C53 C52 H52 120.2
C52 C53 C54 120.38(19)
C52 C53 H53 119.8
C54 C53 H53 119.8
C53 C54 C49 120.30(18)
C53 C54 H54 119.9
C49 C54 H54 119.9
N1 C55 C56 177.66(19)
C55 C56 H56A 109.5
C55 C56 H56B 109.5
H56A C56 H56B 109.5
C55 C56 H56C 109.5
H56A C56 H56C 109.5
H56B C56 H56C 109.5
C58 C57 H57A 109.5
C58 C57 H57B 109.5
H57A C57 H57B 109.5
C58 C57 H57C 109.5
H57A C57 H57C 109.5
H57B C57 H57C 109.5
O5 C58 C59 121.1(3)
O5 C58 C57 120.4(3)
C59 C58 C57 118.5(2)
C58 C59 H59A 109.5
C58 C59 H59B 109.5
H59A C59 H59B 109.5
C58 C59 H59C 109.5
H59A C59 H59C 109.5
H59B C59 H59C 109.5
O1 Cl1 O3 109.7(2)
O1 Cl1 O2 111.10(18)
O3 Cl1 O2 108.46(16)
O1 Cl1 O4 111.2(3)
O3 Cl1 O4 106.9(2)
O2 Cl1 O4 109.29(16)
O3' Cl1' O4' 111.0(8)
O3' Cl1' O1' 116.1(13)
O4' Cl1' O1' 105.3(10)
O3' Cl1' O2' 108.4(7)
O4' Cl1' O2' 114.0(8)
O1' Cl1' O2' 102.0(13)

loop_
_geom_bond_atom_site_label_1
_geom_bond_atom_site_label_2
_geom_bond_distance
Cu1 N1 2.1019(14)
Cu1 P1 2.3147(4)
Cu1 P3 2.3149(5)
Cu1 P2 2.3361(4)
P1 C13 1.8265(16)
P1 C7 1.8266(16)
P1 C1 1.8329(17)
P2 C25 1.8264(17)
P2 C31 1.8310(16)
P2 C19 1.8312(16)
P3 C49 1.8253(17)
P3 C37 1.8285(17)
P3 C43 1.8297(17)
N1 C55 1.141(2)
C1 C6 1.392(2)
C1 C2 1.398(2)
C2 C3 1.390(3)
C2 H2 0.9500
C3 C4 1.381(3)
C3 H3 0.9500
C4 C5 1.380(4)
C4 H4 0.9500
C5 C6 1.395(3)
C5 H5 0.9500
C6 H6 0.9500
C7 C8 1.393(2)
C7 C12 1.396(2)
C8 C9 1.392(2)
C8 H8 0.9500
C9 C10 1.385(3)
C9 H9 0.9500
C10 C11 1.383(3)
C10 H10 0.9500
C11 C12 1.387(3)
C11 H11 0.9500
C12 H12 0.9500
C13 C14 1.392(2)
C13 C18 1.404(2)
C14 C15 1.387(2)
C14 H14 0.9500
C15 C16 1.387(3)
C15 H15 0.9500
C16 C17 1.385(3)
C16 H16 0.9500
C17 C18 1.386(2)
C17 H17 0.9500
C18 H18 0.9500
C19 C20 1.398(2)
C19 C24 1.400(2)
C20 C21 1.394(2)
C20 H20 0.9500
C21 C22 1.382(3)
C21 H21 0.9500
C22 C23 1.389(3)
C22 H22 0.9500
C23 C24 1.389(2)
C23 H23 0.9500
C24 H24 0.9500
C25 C26 1.395(2)
C25 C30 1.398(2)
C26 C27 1.388(2)
C26 H26 0.9500
C27 C28 1.390(3)
C27 H27 0.9500
C28 C29 1.381(3)
C28 H28 0.9500
C29 C30 1.388(2)
C29 H29 0.9500
C30 H30 0.9500
C31 C32 1.393(2)
C31 C36 1.400(2)
C32 C33 1.391(3)
C32 H32 0.9500
C33 C34 1.379(3)
C33 H33 0.9500
C34 C35 1.385(3)
C34 H34 0.9500
C35 C36 1.385(3)
C35 H35 0.9500
C36 H36 0.9500
C37 C38 1.389(2)
C37 C42 1.395(2)
C38 C39 1.393(3)
C38 H38 0.9500
C39 C40 1.381(3)
C39 H39 0.9500
C40 C41 1.383(3)
C40 H40 0.9500
C41 C42 1.391(2)
C41 H41 0.9500
C42 H42 0.9500
C43 C44 1.392(2)
C43 C48 1.393(2)
C44 C45 1.392(2)
C44 H44 0.9500
C45 C46 1.381(3)
C45 H45 0.9500
C46 C47 1.384(3)
C46 H46 0.9500
C47 C48 1.389(3)
C47 H47 0.9500
C48 H48 0.9500
C49 C50 1.392(2)
C49 C54 1.397(2)
C50 C51 1.394(3)
C50 H50 0.9500
C51 C52 1.380(3)
C51 H51 0.9500
C52 C53 1.385(3)
C52 H52 0.9500
C53 C54 1.390(3)
C53 H53 0.9500
C54 H54 0.9500
C55 C56 1.461(2)
C56 H56A 0.9800
C56 H56B 0.9800
C56 H56C 0.9800
O5 C58 1.192(3)
C57 C58 1.467(3)
C57 H57A 0.9800
C57 H57B 0.9800
C57 H57C 0.9800
C58 C59 1.457(4)
C59 H59A 0.9800
C59 H59B 0.9800
C59 H59C 0.9800
Cl1 O1 1.416(3)
Cl1 O3 1.431(2)
Cl1 O2 1.433(2)
Cl1 O4 1.434(2)
Cl1' O3' 1.387(9)
Cl1' O4' 1.393(13)
Cl1' O1' 1.408(13)
Cl1' O2' 1.445(10)

loop_
_geom_torsion_atom_site_label_1
_geom_torsion_atom_site_label_2
_geom_torsion_atom_site_label_3
_geom_torsion_atom_site_label_4
_geom_torsion
N1 Cu1 P1 C13 -179.04(7)
P3 Cu1 P1 C13 72.81(6)
P2 Cu1 P1 C13 -67.36(6)
N1 Cu1 P1 C7 -57.04(7)
P3 Cu1 P1 C7 -165.19(6)
P2 Cu1 P1 C7 54.65(6)
N1 Cu1 P1 C1 62.05(8)
P3 Cu1 P1 C1 -46.10(7)
P2 Cu1 P1 C1 173.73(6)
N1 Cu1 P2 C25 -160.70(7)
P1 Cu1 P2 C25 83.66(6)
P3 Cu1 P2 C25 -52.46(6)
N1 Cu1 P2 C31 77.82(7)
P1 Cu1 P2 C31 -37.81(6)
P3 Cu1 P2 C31 -173.93(6)
N1 Cu1 P2 C19 -43.20(7)
P1 Cu1 P2 C19 -158.84(6)
P3 Cu1 P2 C19 65.04(6)
N1 Cu1 P3 C49 166.68(7)
P1 Cu1 P3 C49 -79.03(7)
P2 Cu1 P3 C49 56.54(7)
N1 Cu1 P3 C37 -71.95(7)
P1 Cu1 P3 C37 42.35(6)
P2 Cu1 P3 C37 177.92(6)
N1 Cu1 P3 C43 44.63(7)
P1 Cu1 P3 C43 158.92(6)
P2 Cu1 P3 C43 -65.51(6)
P1 Cu1 N1 C55 154.7(6)
P3 Cu1 N1 C55 -87.9(6)
P2 Cu1 N1 C55 37.1(6)
C13 P1 C1 C6 143.05(14)
C7 P1 C1 C6 32.56(16)
Cu1 P1 C1 C6 -92.82(15)
C13 P1 C1 C2 -40.41(15)
C7 P1 C1 C2 -150.89(14)
Cu1 P1 C1 C2 83.73(14)
C6 C1 C2 C3 -1.1(3)
P1 C1 C2 C3 -177.66(14)
C1 C2 C3 C4 1.1(3)
C2 C3 C4 C5 -0.1(3)
C3 C4 C5 C6 -0.8(3)
C2 C1 C6 C5 0.2(3)
P1 C1 C6 C5 176.77(15)
C4 C5 C6 C1 0.7(3)
C13 P1 C7 C8 151.03(13)
C1 P1 C7 C8 -102.65(14)
Cu1 P1 C7 C8 26.27(14)
C13 P1 C7 C12 -32.82(16)
C1 P1 C7 C12 73.50(15)
Cu1 P1 C7 C12 -157.59(13)
C12 C7 C8 C9 -1.2(3)
P1 C7 C8 C9 175.09(14)
C7 C8 C9 C10 0.0(3)
C8 C9 C10 C11 0.9(3)
C9 C10 C11 C12 -0.4(3)
C10 C11 C12 C7 -0.9(3)
C8 C7 C12 C11 1.7(3)
P1 C7 C12 C11 -174.42(14)
C7 P1 C13 C14 -114.34(14)
C1 P1 C13 C14 139.88(14)
Cu1 P1 C13 C14 11.29(15)
C7 P1 C13 C18 70.72(16)
C1 P1 C13 C18 -35.05(16)
Cu1 P1 C13 C18 -163.65(13)
C18 C13 C14 C15 0.9(3)
P1 C13 C14 C15 -174.27(14)
C13 C14 C15 C16 0.1(3)
C14 C15 C16 C17 -1.3(3)
C15 C16 C17 C18 1.4(3)
C16 C17 C18 C13 -0.3(3)
C14 C13 C18 C17 -0.8(3)
P1 C13 C18 C17 174.10(14)
C25 P2 C19 C20 8.56(15)
C31 P2 C19 C20 116.41(14)
Cu1 P2 C19 C20 -118.25(13)
C25 P2 C19 C24 -178.76(13)
C31 P2 C19 C24 -70.91(14)
Cu1 P2 C19 C24 54.43(14)
C24 C19 C20 C21 -1.9(2)
P2 C19 C20 C21 170.76(13)
C19 C20 C21 C22 -0.2(3)
C20 C21 C22 C23 1.9(3)
C21 C22 C23 C24 -1.6(3)
C22 C23 C24 C19 -0.5(3)
C20 C19 C24 C23 2.3(2)
P2 C19 C24 C23 -170.64(13)
C31 P2 C25 C26 -23.85(16)
C19 P2 C25 C26 86.20(15)
Cu1 P2 C25 C26 -150.59(12)
C31 P2 C25 C30 162.40(13)
C19 P2 C25 C30 -87.56(13)
Cu1 P2 C25 C30 35.66(14)
C30 C25 C26 C27 1.0(2)
P2 C25 C26 C27 -172.68(14)
C25 C26 C27 C28 0.4(3)
C26 C27 C28 C29 -1.0(3)
C27 C28 C29 C30 0.2(3)
C28 C29 C30 C25 1.2(3)
C26 C25 C30 C29 -1.8(2)
P2 C25 C30 C29 172.15(13)
C25 P2 C31 C32 124.87(14)
C19 P2 C31 C32 18.41(16)
Cu1 P2 C31 C32 -105.99(14)
C25 P2 C31 C36 -58.95(14)
C19 P2 C31 C36 -165.41(13)
Cu1 P2 C31 C36 70.19(13)
C36 C31 C32 C33 0.0(3)
P2 C31 C32 C33 176.16(14)
C31 C32 C33 C34 0.7(3)
C32 C33 C34 C35 -0.7(3)
C33 C34 C35 C36 -0.1(3)
C34 C35 C36 C31 0.9(3)
C32 C31 C36 C35 -0.8(3)
P2 C31 C36 C35 -177.17(14)
C49 P3 C37 C38 -19.93(18)
C43 P3 C37 C38 87.23(17)
Cu1 P3 C37 C38 -148.62(15)
C49 P3 C37 C42 163.19(13)
C43 P3 C37 C42 -89.65(14)
Cu1 P3 C37 C42 34.50(14)
C42 C37 C38 C39 0.6(3)
P3 C37 C38 C39 -176.27(17)
C37 C38 C39 C40 -0.5(4)
C38 C39 C40 C41 0.4(4)
C39 C40 C41 C42 -0.4(3)
C40 C41 C42 C37 0.6(3)
C38 C37 C42 C41 -0.6(3)
P3 C37 C42 C41 176.40(13)
C49 P3 C43 C44 -104.27(14)
C37 P3 C43 C44 147.86(14)
Cu1 P3 C43 C44 25.21(16)
C49 P3 C43 C48 75.39(15)
C37 P3 C43 C48 -32.49(16)
Cu1 P3 C43 C48 -155.13(12)
C48 C43 C44 C45 0.4(3)
P3 C43 C44 C45 -179.97(14)
C43 C44 C45 C46 0.4(3)
C44 C45 C46 C47 -0.9(3)
C45 C46 C47 C48 0.7(3)
C46 C47 C48 C43 0.2(3)
C44 C43 C48 C47 -0.7(3)
P3 C43 C48 C47 179.69(13)
C37 P3 C49 C50 122.69(15)
C43 P3 C49 C50 16.49(16)
Cu1 P3 C49 C50 -111.50(14)
C37 P3 C49 C54 -63.55(15)
C43 P3 C49 C54 -169.76(14)
Cu1 P3 C49 C54 62.26(15)
C54 C49 C50 C51 -0.7(3)
P3 C49 C50 C51 172.99(15)
C49 C50 C51 C52 0.1(3)
C50 C51 C52 C53 0.8(3)
C51 C52 C53 C54 -1.0(3)
C52 C53 C54 C49 0.4(3)
C50 C49 C54 C53 0.5(3)
P3 C49 C54 C53 -173.45(14)
Cu1 N1 C55 C56 -40(6)
